data_7212929
loop_
_publ_author_name
'Ichikawa, Shun'
'Takahashi, Kazuyuki'
'Matsuda, Masaki'
'Tajima, Hiroyuki'
'Mori, Hatsumi'

_publ_section_title
;
 Metallic coordination supramolecule, [Cu(i)Cl0.2Br1.3(pyra-TTF)0.5+]
;
_journal_issue 45
_journal_name_full 'Journal of Materials Chemistry'
_journal_page_first 10130
_journal_paper_doi 10.1039/c0jm01318h
_journal_volume 20
_journal_year 2010
_chemical_formula_moiety 'C8 H4 Br1.31 Cl0.19 Cu N2 S4 '
_chemical_formula_sum 'C8 H4 Br1.31 Cl0.19 Cu N2 S4'
_chemical_formula_weight 431.33
_space_group_IT_number 2
_symmetry_cell_setting triclinic
_symmetry_Int_Tables_number 2
_symmetry_space_group_name_Hall '-P 1'
_symmetry_space_group_name_H-M 'P -1'
_audit_creation_date 2009-06-04
_audit_creation_method 'by CrystalStructure 3.8'
_cell_angle_alpha 90.170(14)
_cell_angle_beta 105.226(9)
_cell_angle_gamma 84.984(10)
_cell_formula_units_Z 2
_cell_length_a 7.4390(7)
_cell_length_b 11.964(2)
_cell_length_c 7.0620(12)
_cell_measurement_reflns_used 25
_cell_measurement_temperature 298.1
_cell_measurement_theta_max 17.3
_cell_measurement_theta_min 15.2
_cell_volume 604.00(16)
_computing_cell_refinement WinAFC
_computing_data_collection WinAFC
_computing_data_reduction CrystalStructure
_computing_publication_material 'CrystalStructure 3.8'
_computing_structure_refinement CRYSTALS
_diffrn_ambient_temperature 298.1
_diffrn_measured_fraction_theta_full 1.000
_diffrn_measured_fraction_theta_max 1.000
_diffrn_measurement_device_type 'Rigaku AFC7R'
_diffrn_measurement_method \w-2\q
_diffrn_radiation_type 'Mo K\a'
_diffrn_radiation_wavelength 0.71069
_diffrn_reflns_av_R_equivalents 0.020
_diffrn_reflns_limit_h_max 10
_diffrn_reflns_limit_h_min -10
_diffrn_reflns_limit_k_max 16
_diffrn_reflns_limit_k_min -16
_diffrn_reflns_limit_l_max 9
_diffrn_reflns_limit_l_min 0
_diffrn_reflns_number 3784
_diffrn_reflns_theta_full 30.00
_diffrn_reflns_theta_max 30.00
_diffrn_standards_decay_% 0.00
_diffrn_standards_interval_count 0
_diffrn_standards_number 3
_exptl_absorpt_coefficient_mu 6.858
_exptl_absorpt_correction_T_max 0.254
_exptl_absorpt_correction_T_min 0.178
_exptl_absorpt_correction_type psi-scan
_exptl_absorpt_process_details '(North, Phillips & Mathews, 1968)'
_exptl_crystal_colour colorless
_exptl_crystal_density_diffrn 2.372
_exptl_crystal_density_method 'not measured'
_exptl_crystal_description prismatic
_exptl_crystal_F_000 416.16
_exptl_crystal_size_max 0.20
_exptl_crystal_size_mid 0.20
_exptl_crystal_size_min 0.20
_refine_diff_density_max 1.17
_refine_diff_density_min -0.73
_refine_ls_extinction_method none
_refine_ls_goodness_of_fit_ref 0.776
_refine_ls_hydrogen_treatment refall
_refine_ls_number_parameters 162
_refine_ls_number_reflns 2500
_refine_ls_R_factor_gt 0.0377
_refine_ls_shift/su_max 0.0041
_refine_ls_structure_factor_coef F
_refine_ls_weighting_details 'w = 1/[0.0010Fo^2^ + 3.0000\s(Fo^2^) + 0.5000]'
_refine_ls_weighting_scheme calc
_refine_ls_wR_factor_ref 0.0436
_reflns_number_gt 2500
_reflns_number_total 3520
_reflns_threshold_expression F^2^>2.0\s(F^2^)
_cod_data_source_file c0jm01318h.txt
_cod_data_source_block '_Cytidine_(Rigaku_Master_f'
_cod_original_cell_volume 603.98(15)
_cod_original_formula_sum 'C8 H4 Br1.31 Cl0.19 Cu N2 S4 '
_cod_database_code 7212929

loop_
_symmetry_equiv_pos_site_id
_symmetry_equiv_pos_as_xyz
1 +X,+Y,+Z
2 -X,-Y,-Z

loop_
_atom_site_label
_atom_site_type_symbol
_atom_site_fract_x
_atom_site_fract_y
_atom_site_fract_z
_atom_site_U_iso_or_equiv
_atom_site_adp_type
_atom_site_occupancy
_atom_site_symmetry_multiplicity
_atom_site_calc_flag
_atom_site_refinement_flags
Br(1) Br -0.23277(9) 0.10370(6) 0.44335(10) 0.04354(17) Uani 0.89 1 d P
Br(2) Br 0.0000 0.0000 1.0000 0.0603(3) Uani 0.84 2 d SP
Cu(1) Cu 0.05653(8) 0.05337(5) 0.68810(10) 0.04613(17) Uani 1.00 1 d .
Cl(1) Cl -0.209(4) 0.096(2) 0.514(4) 0.0887 Uiso 0.11 1 d P
Cl(2) Cl 0.0000 0.0000 1.0000 0.0887 Uiso 0.16 2 d SP
S(1) S -0.01371(13) 0.33855(8) 0.72147(17) 0.0320(2) Uani 1.00 1 d .
S(2) S 0.28978(13) 0.49250(8) 0.81866(18) 0.0352(2) Uani 1.00 1 d .
S(3) S -0.31602(14) 0.55389(10) 0.68119(18) 0.0396(2) Uani 1.00 1 d .
S(4) S -0.01446(17) 0.70281(9) 0.77491(19) 0.0419(3) Uani 1.00 1 d .
N(1) N 0.2532(4) 0.1665(2) 0.7604(5) 0.0332(8) Uani 1.00 1 d .
N(2) N 0.5384(4) 0.3129(2) 0.8584(6) 0.0389(9) Uani 1.00 1 d .
C(1) C 0.4368(5) 0.1300(3) 0.8042(7) 0.0412(12) Uani 1.00 1 d .
C(2) C 0.5755(5) 0.2018(3) 0.8541(7) 0.0444(12) Uani 1.00 1 d .
C(3) C 0.2163(5) 0.2774(3) 0.7690(5) 0.0277(9) Uani 1.00 1 d .
C(4) C 0.3586(5) 0.3491(3) 0.8149(6) 0.0311(10) Uani 1.00 1 d .
C(5) C 0.0508(5) 0.4752(3) 0.7597(5) 0.0281(9) Uani 1.00 1 d .
C(6) C -0.0770(5) 0.5658(3) 0.7439(6) 0.0297(9) Uani 1.00 1 d .
C(7) C -0.3784(6) 0.6967(4) 0.6740(7) 0.0496(13) Uani 1.00 1 d .
C(8) C -0.2420(7) 0.7636(4) 0.7159(7) 0.0509(14) Uani 1.00 1 d .
H(1) H 0.4705 0.0533 0.8025 0.049 Uiso 1.00 1 c R
H(2) H 0.7007 0.1726 0.8833 0.052 Uiso 1.00 1 c R
H(3) H -0.5043 0.7248 0.6409 0.058 Uiso 1.00 1 c R
H(4) H -0.2676 0.8412 0.7139 0.060 Uiso 1.00 1 c R

loop_
_atom_site_aniso_label
_atom_site_aniso_U_11
_atom_site_aniso_U_22
_atom_site_aniso_U_33
_atom_site_aniso_U_12
_atom_site_aniso_U_13
_atom_site_aniso_U_23
Br(1) 0.0371(3) 0.0354(3) 0.0537(4) 0.0089(2) 0.0081(2) -0.0086(2)
Br(2) 0.0714(6) 0.0642(6) 0.0519(6) 0.0212(4) 0.0364(4) 0.0200(4)
Cu(1) 0.0386(3) 0.0394(3) 0.0633(4) -0.0061(2) 0.0177(2) -0.0032(2)
S(1) 0.0243(4) 0.0274(4) 0.0466(6) -0.0051(3) 0.0123(4) -0.0028(4)
S(2) 0.0257(4) 0.0274(4) 0.0541(6) -0.0063(3) 0.0120(4) -0.0068(4)
S(3) 0.0263(4) 0.0430(6) 0.0495(6) 0.0004(4) 0.0112(4) 0.0018(5)
S(4) 0.0488(6) 0.0278(5) 0.0503(7) -0.0055(4) 0.0147(5) -0.0014(5)
N(1) 0.0337(16) 0.0243(16) 0.043(2) -0.0025(13) 0.0122(15) -0.0021(15)
N(2) 0.0256(15) 0.0326(18) 0.058(2) -0.0027(13) 0.0096(16) -0.0082(17)
C(1) 0.038(2) 0.031(2) 0.053(2) 0.0009(17) 0.011(2) -0.002(2)
C(2) 0.0264(19) 0.039(2) 0.063(3) 0.0030(16) 0.006(2) -0.007(2)
C(3) 0.0280(17) 0.0248(17) 0.033(2) -0.0012(13) 0.0130(16) 0.0003(15)
C(4) 0.0268(17) 0.0278(19) 0.041(2) -0.0043(14) 0.0117(16) -0.0054(17)
C(5) 0.0276(17) 0.0267(18) 0.032(2) -0.0044(14) 0.0106(15) 0.0000(15)
C(6) 0.0287(18) 0.0291(19) 0.033(2) -0.0033(14) 0.0111(16) -0.0010(16)
C(7) 0.042(2) 0.049(2) 0.053(3) 0.018(2) 0.012(2) 0.004(2)
C(8) 0.062(3) 0.035(2) 0.052(3) 0.016(2) 0.016(2) 0.002(2)

loop_
_atom_type_symbol
_atom_type_description
_atom_type_scat_dispersion_real
_atom_type_scat_dispersion_imag
_atom_type_scat_source
C C 0.003 0.002
;
International Tables for Crystallography
(1992, Vol. C, Tables 4.2.6.8 and 6.1.1.4)
;
H H 0.000 0.000
;
International Tables for Crystallography
(1992, Vol. C, Table 6.1.1.4)
;
N N 0.006 0.003
;
International Tables for Crystallography
(1992, Vol. C, Tables 4.2.6.8 and 6.1.1.4)
;
S S 0.125 0.123
;
International Tables for Crystallography
(1992, Vol. C, Tables 4.2.6.8 and 6.1.1.4)
;
Cu Cu 0.320 1.265
;
International Tables for Crystallography
(1992, Vol. C, Tables 4.2.6.8 and 6.1.1.4)
;
Cl Cl 0.148 0.159
;
International Tables for Crystallography
(1992, Vol. C, Tables 4.2.6.8 and 6.1.1.4)
;
Br Br -0.290 2.459
;
International Tables for Crystallography
(1992, Vol. C, Tables 4.2.6.8 and 6.1.1.4)
;

loop_
_geom_angle_atom_site_label_1
_geom_angle_atom_site_label_2
_geom_angle_atom_site_label_3
_geom_angle
_geom_angle_publ_flag
_geom_angle_site_symmetry_1
_geom_angle_site_symmetry_3
Cu(1) Br(1) Cu(1) 72.07(2) yes . 2_556
Cu(1) Br(1) Cl(1) 39(3) yes . .
Cu(1) Br(1) Cl(1) 101(3) yes 2_556 .
Cu(1) Br(2) Cu(1) 180.00(2) yes . 2_557
Br(1) Cu(1) Br(1) 107.93(3) yes . 2_556
Br(1) Cu(1) Br(2) 111.32(3) yes . .
Br(1) Cu(1) Cl(1) 8.6(10) yes . .
Br(1) Cu(1) Cl(1) 98.6(6) yes . 2_556
Br(1) Cu(1) Cl(2) 111.32(3) yes . .
Br(1) Cu(1) N(1) 119.62(9) yes . .
Br(1) Cu(1) Br(2) 111.50(2) yes 2_556 .
Br(1) Cu(1) Cl(1) 113.9(9) yes 2_556 .
Br(1) Cu(1) Cl(1) 10.4(6) yes 2_556 2_556
Br(1) Cu(1) Cl(2) 111.50(2) yes 2_556 .
Br(1) Cu(1) N(1) 101.18(10) yes 2_556 .
Br(2) Cu(1) Cl(1) 102.9(10) yes . .
Br(2) Cu(1) Cl(1) 120.4(7) yes . 2_556
Br(2) Cu(1) Cl(2) 0.0000 yes . .
Br(2) Cu(1) N(1) 104.88(11) yes . .
Cl(1) Cu(1) Cl(1) 105.1(11) yes . 2_556
Cl(1) Cu(1) Cl(2) 102.9(10) yes . .
Cl(1) Cu(1) N(1) 122.3(8) yes . .
Cl(1) Cu(1) Cl(2) 120.4(7) yes 2_556 .
Cl(1) Cu(1) N(1) 102.7(6) yes 2_556 .
Cl(2) Cu(1) N(1) 104.88(11) yes . .
Br(1) Cl(1) Cu(1) 132(4) yes . .
Br(1) Cl(1) Cu(1) 69(3) yes . 2_556
Cu(1) Cl(1) Cu(1) 74.9(9) yes . 2_556
Cu(1) Cl(2) Cu(1) 180.00(2) yes . 2_557
C(3) S(1) C(5) 94.45(17) yes . .
C(4) S(2) C(5) 94.62(17) yes . .
C(6) S(3) C(7) 95.1(2) yes . .
C(6) S(4) C(8) 94.8(2) yes . .
Cu(1) N(1) C(1) 119.7(2) yes . .
Cu(1) N(1) C(3) 125.1(2) yes . .
C(1) N(1) C(3) 115.1(3) yes . .
C(2) N(2) C(4) 115.4(3) yes . .
N(1) C(1) C(2) 122.5(3) yes . .
N(2) C(2) C(1) 122.4(3) yes . .
S(1) C(3) N(1) 121.2(2) yes . .
S(1) C(3) C(4) 117.2(2) yes . .
N(1) C(3) C(4) 121.6(3) yes . .
S(2) C(4) N(2) 120.3(3) yes . .
S(2) C(4) C(3) 116.7(2) yes . .
N(2) C(4) C(3) 123.0(3) yes . .
S(1) C(5) S(2) 117.0(2) yes . .
S(1) C(5) C(6) 122.5(2) yes . .
S(2) C(5) C(6) 120.5(2) yes . .
S(3) C(6) S(4) 114.7(2) yes . .
S(3) C(6) C(5) 122.5(3) yes . .
S(4) C(6) C(5) 122.8(3) yes . .
S(3) C(7) C(8) 117.4(3) yes . .
S(4) C(8) C(7) 118.0(3) yes . .
N(1) C(1) H(1) 118.7 no . .
C(2) C(1) H(1) 118.8 no . .
N(2) C(2) H(2) 118.2 no . .
C(1) C(2) H(2) 119.4 no . .
S(3) C(7) H(3) 120.8 no . .
C(8) C(7) H(3) 121.8 no . .
S(4) C(8) H(4) 121.0 no . .
C(7) C(8) H(4) 121.0 no . .

loop_
_geom_bond_atom_site_label_1
_geom_bond_atom_site_label_2
_geom_bond_distance
_geom_bond_publ_flag
_geom_bond_site_symmetry_2
Br(1) Cu(1) 2.4099(7) yes .
Br(1) Cu(1) 2.5119(9) yes 2_556
Br(1) Cl(1) 0.49(3) yes .
Br(2) Cu(1) 2.4450(7) yes .
Br(2) Cu(1) 2.4450(7) yes 2_557
Cu(1) Cl(1) 2.06(2) yes .
Cu(1) Cl(1) 2.65(3) yes 2_556
Cu(1) Cl(2) 2.4450(7) yes .
Cu(1) N(1) 2.045(3) yes .
S(1) C(3) 1.748(3) yes .
S(1) C(5) 1.745(3) yes .
S(2) C(4) 1.749(3) yes .
S(2) C(5) 1.747(3) yes .
S(3) C(6) 1.735(3) yes .
S(3) C(7) 1.728(5) yes .
S(4) C(6) 1.740(4) yes .
S(4) C(8) 1.728(5) yes .
N(1) C(1) 1.351(5) yes .
N(1) C(3) 1.336(4) yes .
N(2) C(2) 1.336(5) yes .
N(2) C(4) 1.325(4) yes .
C(1) C(2) 1.374(6) yes .
C(3) C(4) 1.393(5) yes .
C(5) C(6) 1.362(5) yes .
C(7) C(8) 1.319(7) yes .
C(1) H(1) 0.931 no .
C(2) H(2) 0.935 no .
C(7) H(3) 0.936 no .
C(8) H(4) 0.931 no .

loop_
_geom_contact_atom_site_label_1
_geom_contact_atom_site_label_2
_geom_contact_distance
_geom_contact_site_symmetry_2
Br(1) C(7) 3.507(4) 2_466
Cl(1) C(2) 3.41(3) 1_455
S(1) S(4) 3.5964(18) 2_566
S(1) S(4) 3.5410(18) 2_567
S(2) S(2) 3.5017(13) 2_667
S(2) S(3) 3.4579(16) 1_655
S(2) S(3) 3.5288(18) 2_567
S(2) N(2) 3.349(3) 2_667
S(3) S(2) 3.4579(16) 1_455
S(3) S(2) 3.5288(18) 2_567
S(3) S(3) 3.5528(14) 2_466
S(3) N(2) 3.511(4) 1_455
S(4) S(1) 3.5964(18) 2_566
S(4) S(1) 3.5410(18) 2_567
N(1) C(8) 3.446(6) 2_566
N(2) S(2) 3.349(3) 2_667
N(2) S(3) 3.511(4) 1_655
C(2) Cl(1) 3.41(3) 1_655
C(3) C(8) 3.510(7) 2_566
C(4) C(7) 3.533(7) 2_566
C(5) C(5) 3.585(5) 2_566
C(5) C(6) 3.493(6) 2_567
C(6) C(5) 3.493(6) 2_567
C(7) Br(1) 3.507(4) 2_466
C(7) C(4) 3.533(7) 2_566
C(8) N(1) 3.446(6) 2_566
C(8) C(3) 3.510(7) 2_566
Br(1) H(2) 3.362 1_455
Br(1) H(3) 2.662 2_466
Br(1) H(4) 3.590 2_466
Br(2) H(2) 2.854 1_455
Br(2) H(2) 2.854 2_657
Br(2) H(4) 3.190 1_545
Br(2) H(4) 3.190 2_567
Cu(1) H(2) 3.491 1_455
Cl(1) H(1) 3.592 1_455
Cl(1) H(2) 2.984 1_455
Cl(1) H(3) 2.884 2_466
Cl(1) H(4) 3.478 1_545
Cl(2) H(2) 2.854 1_455
Cl(2) H(2) 2.854 2_657
Cl(2) H(4) 3.190 1_545
Cl(2) H(4) 3.190 2_567
S(1) H(2) 3.433 1_455
S(4) H(2) 3.335 2_667
N(1) H(4) 3.380 2_566
N(2) H(3) 3.499 2_566
C(1) H(1) 3.431 2_657
C(1) H(4) 3.550 2_566
C(2) H(3) 3.498 2_566
H(1) Cl(1) 3.592 1_655
H(1) C(1) 3.431 2_657
H(1) H(1) 2.981 2_657
H(1) H(4) 3.224 1_645
H(2) Br(1) 3.362 1_655
H(2) Br(2) 2.854 1_655
H(2) Cu(1) 3.491 1_655
H(2) Cl(1) 2.984 1_655
H(2) Cl(2) 2.854 1_655
H(2) S(1) 3.433 1_655
H(2) S(4) 3.335 2_667
H(3) Br(1) 2.662 2_466
H(3) Cl(1) 2.884 2_466
H(3) N(2) 3.499 2_566
H(3) C(2) 3.498 2_566
H(4) Br(1) 3.590 2_466
H(4) Br(2) 3.190 1_565
H(4) Cl(1) 3.478 1_565
H(4) Cl(2) 3.190 1_565
H(4) N(1) 3.380 2_566
H(4) C(1) 3.550 2_566
H(4) H(1) 3.224 1_465

loop_
_geom_torsion_atom_site_label_1
_geom_torsion_atom_site_label_2
_geom_torsion_atom_site_label_3
_geom_torsion_atom_site_label_4
_geom_torsion
_geom_torsion_site_symmetry_1
_geom_torsion_site_symmetry_3
_geom_torsion_site_symmetry_4
Cu(1) Br(1) Cu(1) Cl(1) -6.6(10) . 2_556 2_556
Cu(1) Br(1) Cu(1) N(1) 126.40(10) . 2_556 2_556
Cu(1) Br(1) Cu(1) Cl(1) 27(3) . 2_556 .
Cu(1) Br(1) Cu(1) Br(2) -122.66(3) 2_556 . .
Cu(1) Br(1) Cu(1) Cl(1) -135(5) 2_556 . .
Cu(1) Br(1) Cu(1) Cl(2) -122.66(3) 2_556 . .
Cu(1) Br(1) Cu(1) N(1) 114.73(13) 2_556 . .
Cu(1) Br(1) Cu(1) Cl(1) 4.8(7) 2_556 . 2_556
Cu(1) Br(1) Cl(1) Cu(1) -43(4) . . 2_556
Cl(1) Br(1) Cu(1) Br(1) 135(5) . . 2_556
Cl(1) Br(1) Cu(1) Br(2) 12(5) . . .
Cl(1) Br(1) Cu(1) Cl(2) 12(5) . . .
Cl(1) Br(1) Cu(1) N(1) -110(5) . . .
Cl(1) Br(1) Cu(1) Cl(1) 140(5) . . 2_556
Cu(1) Br(1) Cl(1) Cu(1) 43(4) 2_556 . .
Cl(1) Br(1) Cu(1) Br(1) -27(3) . 2_556 2_556
Cl(1) Br(1) Cu(1) Cl(1) -34(3) . 2_556 2_556
Cl(1) Br(1) Cu(1) N(1) 99(3) . 2_556 2_556
Br(1) Cu(1) Cl(1) Cu(1) 41(5) . . 2_556
Br(1) Cu(1) Cl(1) Br(1) -154(3) . 2_556 2_556
Br(1) Cu(1) Cl(1) Cu(1) -5.7(8) . 2_556 2_556
Br(1) Cu(1) N(1) C(1) -144.1(3) . . .
Br(1) Cu(1) N(1) C(3) 35.9(4) . . .
Br(1) Cu(1) Cl(1) Br(1) -47(5) 2_556 . .
Br(1) Cu(1) Cl(1) Cu(1) -6.0(9) 2_556 . 2_556
Br(1) Cu(1) Cl(1) Cu(1) 148(4) 2_556 2_556 2_556
Br(1) Cu(1) N(1) C(1) -25.9(3) 2_556 . .
Br(1) Cu(1) N(1) C(3) 154.1(3) 2_556 . .
Br(2) Cu(1) Cl(1) Br(1) -168(5) . . .
Br(2) Cu(1) Cl(1) Cu(1) -126.8(4) . . 2_556
Br(2) Cu(1) Cl(1) Br(1) -33(4) . 2_556 2_556
Br(2) Cu(1) Cl(1) Cu(1) 115.2(6) . 2_556 2_556
Br(2) Cu(1) N(1) C(1) 90.1(3) . . .
Br(2) Cu(1) N(1) C(3) -89.8(3) . . .
Cl(1) Cu(1) Cl(1) Br(1) -148(3) . 2_556 2_556
Cl(1) Cu(1) Cl(1) Br(1) -41(5) 2_556 . .
Cl(2) Cu(1) Cl(1) Br(1) -168(5) . . .
Cl(2) Cu(1) Cl(1) Cu(1) -126.8(4) . . 2_556
Cl(1) Cu(1) N(1) C(1) -153.7(12) . . .
Cl(1) Cu(1) N(1) C(3) 26.3(12) . . .
N(1) Cu(1) Cl(1) Br(1) 75(5) . . .
N(1) Cu(1) Cl(1) Cu(1) 116.1(5) . . 2_556
Cl(2) Cu(1) Cl(1) Br(1) -33(4) . 2_556 2_556
Cl(2) Cu(1) Cl(1) Cu(1) 115.2(6) . 2_556 2_556
Cl(1) Cu(1) N(1) C(1) -36.4(7) 2_556 . .
Cl(1) Cu(1) N(1) C(3) 143.6(7) 2_556 . .
N(1) Cu(1) Cl(1) Br(1) 83(3) . 2_556 2_556
N(1) Cu(1) Cl(1) Cu(1) -128.9(6) . 2_556 2_556
Cl(2) Cu(1) N(1) C(1) 90.1(3) . . .
Cl(2) Cu(1) N(1) C(3) -89.8(3) . . .
C(3) S(1) C(5) S(2) 0.9(2) . . .
C(3) S(1) C(5) C(6) -179.5(3) . . .
C(5) S(1) C(3) N(1) 179.9(2) . . .
C(5) S(1) C(3) C(4) -0.4(3) . . .
C(4) S(2) C(5) S(1) -1.0(2) . . .
C(4) S(2) C(5) C(6) 179.4(3) . . .
C(5) S(2) C(4) N(2) -177.9(4) . . .
C(5) S(2) C(4) C(3) 0.7(3) . . .
C(6) S(3) C(7) C(8) -0.8(5) . . .
C(7) S(3) C(6) S(4) 1.6(3) . . .
C(7) S(3) C(6) C(5) -175.9(4) . . .
C(6) S(4) C(8) C(7) 1.2(5) . . .
C(8) S(4) C(6) S(3) -1.7(3) . . .
C(8) S(4) C(6) C(5) 175.8(4) . . .
Cu(1) N(1) C(1) C(2) -179.9(3) . . .
Cu(1) N(1) C(3) S(1) 1.3(5) . . .
Cu(1) N(1) C(3) C(4) -178.4(3) . . .
C(1) N(1) C(3) S(1) -178.7(3) . . .
C(1) N(1) C(3) C(4) 1.6(6) . . .
C(3) N(1) C(1) C(2) 0.1(6) . . .
C(2) N(2) C(4) S(2) 179.0(3) . . .
C(2) N(2) C(4) C(3) 0.5(7) . . .
C(4) N(2) C(2) C(1) 1.2(7) . . .
N(1) C(1) C(2) N(2) -1.6(8) . . .
S(1) C(3) C(4) S(2) -0.2(3) . . .
S(1) C(3) C(4) N(2) 178.3(3) . . .
N(1) C(3) C(4) S(2) 179.4(3) . . .
N(1) C(3) C(4) N(2) -2.0(7) . . .
S(1) C(5) C(6) S(3) -0.8(5) . . .
S(1) C(5) C(6) S(4) -178.1(2) . . .
S(2) C(5) C(6) S(3) 178.7(2) . . .
S(2) C(5) C(6) S(4) 1.5(5) . . .
S(3) C(7) C(8) S(4) -0.3(4) . . .
